data_7205769
loop_
_publ_author_name
'Lemmerer, Andreas'

_publ_section_title
;
 Steric effects in hydrogen bonded columns of salts of benzoic acid and
 1-adamantanecarboxylic acid with the cyclic amines CnH2n+1NH2, n = 5,
 6, 7, 8 and 12
;
_journal_issue 8
_journal_name_full CrystEngComm
_journal_page_first 2849
_journal_paper_doi 10.1039/c0ce00749h
_journal_volume 13
_journal_year 2011
_chemical_formula_moiety 'C11 H15 O2, C7 H16 N'
_chemical_formula_sum 'C18 H31 N O2'
_chemical_formula_weight 293.44
_chemical_name_systematic
;
(cycloheptylammonium).(adamantane carboxylate)
;
_space_group_IT_number 15
_symmetry_cell_setting monoclinic
_symmetry_space_group_name_Hall '-C 2yc'
_symmetry_space_group_name_H-M 'C 1 2/c 1'
_atom_sites_solution_hydrogens geom
_atom_sites_solution_primary direct
_atom_sites_solution_secondary difmap
_audit_conform_dict_location ftp://ftp.iucr.org/pub/cif_core.dic
_audit_conform_dict_name cif_core.dic
_audit_conform_dict_version 2.3
_audit_creation_date 2010-10-13T10:35:34-00:00
_audit_creation_method 'WinGX routine CIF_UPDATE'
_cell_angle_alpha 90
_cell_angle_beta 96.802(2)
_cell_angle_gamma 90
_cell_formula_units_Z 8
_cell_length_a 23.4749(10)
_cell_length_b 6.4309(2)
_cell_length_c 21.8759(10)
_cell_measurement_reflns_used 2652
_cell_measurement_temperature 173(2)
_cell_measurement_theta_max 28.2
_cell_measurement_theta_min 2.71
_cell_volume 3279.2(2)
_computing_cell_refinement 'SAINT-Plus (Bruker, 2004)'
_computing_data_collection 'APEX2 (Bruker, 2005)'
_computing_data_reduction 'SAINT-Plus and XPREP (Bruker 2004)'
_computing_molecular_graphics
;
Ortep-3 for Windows (Farrugia, 1997) and DIAMOND (Brandenburg, 1999)
;
_computing_publication_material
;
WinGX publication routines (Farrugia, 1999) and PLATON (Spek, 2002)
;
_computing_structure_refinement 'SHELXL-97 (Sheldrick, 2008)'
_computing_structure_solution 'SHELXS-97 (Sheldrick, 2008)'
_diffrn_ambient_temperature 173(2)
_diffrn_measured_fraction_theta_full 1
_diffrn_measured_fraction_theta_max 1
_diffrn_measurement_device_type 'Bruker APEX II CCD area detector'
_diffrn_measurement_method '\w scans'
_diffrn_radiation_monochromator graphite
_diffrn_radiation_type MoK\a
_diffrn_radiation_wavelength 0.71073
_diffrn_reflns_av_R_equivalents 0.0525
_diffrn_reflns_av_unetI/netI 0.0587
_diffrn_reflns_limit_h_max 30
_diffrn_reflns_limit_h_min -26
_diffrn_reflns_limit_k_max 8
_diffrn_reflns_limit_k_min -8
_diffrn_reflns_limit_l_max 26
_diffrn_reflns_limit_l_min -28
_diffrn_reflns_number 9841
_diffrn_reflns_theta_full 28
_diffrn_reflns_theta_max 28
_diffrn_reflns_theta_min 1.75
_diffrn_standards_number 0
_exptl_absorpt_coefficient_mu 0.076
_exptl_absorpt_correction_T_max 0.9937
_exptl_absorpt_correction_T_min 0.9755
_exptl_absorpt_correction_type integration
_exptl_absorpt_process_details 'Bruker XPREP (Bruker, 2004)'
_exptl_crystal_colour colourless
_exptl_crystal_density_diffrn 1.189
_exptl_crystal_density_method 'not measured'
_exptl_crystal_description needle
_exptl_crystal_F_000 1296
_exptl_crystal_size_max 0.48
_exptl_crystal_size_mid 0.15
_exptl_crystal_size_min 0.08
_refine_diff_density_max 0.336
_refine_diff_density_min -0.23
_refine_diff_density_rms 0.053
_refine_ls_extinction_method none
_refine_ls_goodness_of_fit_ref 0.969
_refine_ls_hydrogen_treatment constr
_refine_ls_matrix_type full
_refine_ls_number_parameters 191
_refine_ls_number_reflns 3969
_refine_ls_number_restraints 0
_refine_ls_restrained_S_all 0.969
_refine_ls_R_factor_all 0.0772
_refine_ls_R_factor_gt 0.05
_refine_ls_shift/su_max 0.001
_refine_ls_shift/su_mean 0
_refine_ls_structure_factor_coef Fsqd
_refine_ls_weighting_details 'calc w=1/[\s^2^(Fo^2^)+(0.0652P)^2^] where P=(Fo^2^+2Fc^2^)/3'
_refine_ls_weighting_scheme calc
_refine_ls_wR_factor_gt 0.1099
_refine_ls_wR_factor_ref 0.1218
_reflns_number_gt 2792
_reflns_number_total 3969
_reflns_threshold_expression >2sigma(I)
_cod_data_source_file c0ce00749h.txt
_cod_data_source_block 8
_cod_depositor_comments
;
The following automatic conversions were performed:
'_symmetry_cell_setting' value 'Monoclinic' changed to 'monoclinic'
according to '/home/saulius/struct/CIF-dictionaries/cif_core.dic'
dictionary named 'cif_core.dic' version 2.4.1 from 2010-06-29.

Automatic conversion script
Id: cif_fix_enum 1555 2011-01-17 13:19:09Z saulius 
;
_cod_original_sg_symbol_H-M C2/c
_cod_database_code 7205769

loop_
_symmetry_equiv_pos_as_xyz
'x, y, z'
'-x, y, -z+1/2'
'x+1/2, y+1/2, z'
'-x+1/2, y+1/2, -z+1/2'
'-x, -y, -z'
'x, -y, z-1/2'
'-x+1/2, -y+1/2, -z'
'x+1/2, -y+1/2, z-1/2'

loop_
_atom_site_label
_atom_site_type_symbol
_atom_site_fract_x
_atom_site_fract_y
_atom_site_fract_z
_atom_site_U_iso_or_equiv
_atom_site_adp_type
_atom_site_occupancy
_atom_site_symmetry_multiplicity
_atom_site_calc_flag
_atom_site_refinement_flags
_atom_site_disorder_assembly
_atom_site_disorder_group
C1 C 0.66437(5) 0.04540(19) 0.64919(6) 0.0153(3) Uani 1 1 d . . .
C2 C 0.67008(6) -0.1259(2) 0.69824(6) 0.0186(3) Uani 1 1 d . . .
H2A H 0.6528 -0.256 0.6804 0.022 Uiso 1 1 calc R . .
H2B H 0.7112 -0.1526 0.7117 0.022 Uiso 1 1 calc R . .
C3 C 0.60002(6) 0.0861(2) 0.62920(6) 0.0203(3) Uani 1 1 d . . .
H3A H 0.5957 0.198 0.5979 0.024 Uiso 1 1 calc R . .
H3B H 0.5818 -0.0413 0.6105 0.024 Uiso 1 1 calc R . .
C4 C 0.69160(6) 0.2465(2) 0.67784(6) 0.0188(3) Uani 1 1 d . . .
H4A H 0.733 0.2237 0.6906 0.023 Uiso 1 1 calc R . .
H4B H 0.6876 0.3595 0.6469 0.023 Uiso 1 1 calc R . .
C5 C 0.64016(6) -0.0621(2) 0.75384(6) 0.0213(3) Uani 1 1 d . . .
H5 H 0.6442 -0.176 0.7852 0.026 Uiso 1 1 calc R . .
C6 C 0.57644(6) -0.0226(2) 0.73311(6) 0.0247(3) Uani 1 1 d . . .
H6A H 0.5583 -0.1514 0.7154 0.03 Uiso 1 1 calc R . .
H6B H 0.5569 0.018 0.769 0.03 Uiso 1 1 calc R . .
C7 C 0.57027(6) 0.1503(2) 0.68506(6) 0.0224(3) Uani 1 1 d . . .
H7 H 0.5287 0.1765 0.6717 0.027 Uiso 1 1 calc R . .
C8 C 0.59826(6) 0.3494(2) 0.71313(7) 0.0246(3) Uani 1 1 d . . .
H8A H 0.5789 0.3929 0.7489 0.03 Uiso 1 1 calc R . .
H8B H 0.594 0.4626 0.6823 0.03 Uiso 1 1 calc R . .
C9 C 0.66214(6) 0.3099(2) 0.73375(6) 0.0213(3) Uani 1 1 d . . .
H9 H 0.6802 0.44 0.7521 0.026 Uiso 1 1 calc R . .
C10 C 0.66802(6) 0.1367(2) 0.78204(6) 0.0234(3) Uani 1 1 d . . .
H10A H 0.649 0.1789 0.8182 0.028 Uiso 1 1 calc R . .
H10B H 0.7091 0.1111 0.796 0.028 Uiso 1 1 calc R . .
C11 C 0.69345(6) -0.0211(2) 0.59333(6) 0.0177(3) Uani 1 1 d . . .
O1 O 0.69374(4) 0.10639(15) 0.54902(4) 0.0246(2) Uani 1 1 d . . .
O2 O 0.71600(4) -0.19731(15) 0.59335(4) 0.0257(3) Uani 1 1 d . . .
C12 C 0.66195(6) 0.5621(2) 0.45239(6) 0.0212(3) Uani 1 1 d . . .
H12 H 0.6761 0.6878 0.4319 0.025 Uiso 1 1 calc R . .
C13 C 0.65582(6) 0.3871(2) 0.40489(6) 0.0254(3) Uani 1 1 d . . .
H13A H 0.6455 0.4501 0.3638 0.03 Uiso 1 1 calc R . .
H13B H 0.6938 0.3206 0.4047 0.03 Uiso 1 1 calc R . .
C14 C 0.61216(6) 0.2171(2) 0.41356(7) 0.0268(3) Uani 1 1 d . . .
H14A H 0.6123 0.1901 0.4581 0.032 Uiso 1 1 calc R . .
H14B H 0.624 0.0873 0.3942 0.032 Uiso 1 1 calc R . .
C15 C 0.55124(7) 0.2725(3) 0.38589(7) 0.0318(4) Uani 1 1 d . . .
H15A H 0.5525 0.3204 0.3431 0.038 Uiso 1 1 calc R . .
H15B H 0.5276 0.1447 0.3841 0.038 Uiso 1 1 calc R . .
C16 C 0.52177(7) 0.4381(3) 0.42018(7) 0.0333(4) Uani 1 1 d . . .
H16A H 0.5145 0.3804 0.4605 0.04 Uiso 1 1 calc R . .
H16B H 0.484 0.4686 0.3966 0.04 Uiso 1 1 calc R . .
C17 C 0.55435(7) 0.6427(2) 0.43157(7) 0.0302(4) Uani 1 1 d . . .
H17A H 0.5282 0.7482 0.4457 0.036 Uiso 1 1 calc R . .
H17B H 0.5664 0.6921 0.3922 0.036 Uiso 1 1 calc R . .
C18 C 0.60750(6) 0.6244(2) 0.47940(7) 0.0265(3) Uani 1 1 d . . .
H18A H 0.6141 0.7597 0.5006 0.032 Uiso 1 1 calc R . .
H18B H 0.5997 0.5201 0.5106 0.032 Uiso 1 1 calc R . .
N1 N 0.70662(5) 0.50449(18) 0.50461(5) 0.0201(3) Uani 1 1 d . . .
H1A H 0.6957 0.3864 0.523 0.03 Uiso 1 1 calc R . .
H1B H 0.7104 0.6096 0.5326 0.03 Uiso 1 1 calc R . .
H1C H 0.7408 0.4826 0.4898 0.03 Uiso 1 1 calc R . .

loop_
_atom_site_aniso_label
_atom_site_aniso_U_11
_atom_site_aniso_U_22
_atom_site_aniso_U_33
_atom_site_aniso_U_23
_atom_site_aniso_U_13
_atom_site_aniso_U_12
C1 0.0160(6) 0.0148(6) 0.0153(6) 0.0009(5) 0.0018(5) -0.0010(5)
C2 0.0209(7) 0.0172(6) 0.0179(6) 0.0017(5) 0.0026(5) 0.0007(6)
C3 0.0186(7) 0.0211(7) 0.0202(7) 0.0011(5) -0.0023(5) -0.0011(6)
C4 0.0197(7) 0.0177(6) 0.0187(6) -0.0003(5) 0.0014(5) -0.0038(6)
C5 0.0267(8) 0.0201(7) 0.0175(7) 0.0048(5) 0.0048(6) 0.0009(6)
C6 0.0232(8) 0.0247(7) 0.0274(7) 0.0009(6) 0.0085(6) -0.0031(6)
C7 0.0167(7) 0.0250(7) 0.0254(7) 0.0013(6) 0.0019(6) 0.0016(6)
C8 0.0270(8) 0.0203(7) 0.0276(8) -0.0001(6) 0.0072(6) 0.0051(6)
C9 0.0257(7) 0.0176(7) 0.0205(7) -0.0043(5) 0.0028(6) -0.0030(6)
C10 0.0277(8) 0.0271(7) 0.0156(6) -0.0014(6) 0.0033(6) -0.0007(6)
C11 0.0171(6) 0.0196(7) 0.0155(6) -0.0021(5) -0.0021(5) -0.0031(6)
O1 0.0314(6) 0.0258(5) 0.0175(5) 0.0043(4) 0.0070(4) 0.0012(5)
O2 0.0360(6) 0.0208(5) 0.0207(5) -0.0026(4) 0.0051(4) 0.0053(5)
C12 0.0236(7) 0.0219(7) 0.0176(7) 0.0011(5) 0.0007(6) -0.0009(6)
C13 0.0264(8) 0.0321(8) 0.0181(7) -0.0052(6) 0.0043(6) -0.0022(7)
C14 0.0318(8) 0.0251(8) 0.0233(7) -0.0046(6) 0.0027(6) -0.0022(7)
C15 0.0296(8) 0.0368(9) 0.0279(8) -0.0044(7) -0.0014(7) -0.0066(7)
C16 0.0236(8) 0.0433(10) 0.0322(9) -0.0012(7) -0.0009(7) -0.0003(7)
C17 0.0254(8) 0.0315(8) 0.0330(8) 0.0012(7) 0.0002(7) 0.0062(7)
C18 0.0268(8) 0.0282(8) 0.0240(7) -0.0053(6) 0.0016(6) 0.0031(7)
N1 0.0243(6) 0.0188(6) 0.0174(6) -0.0015(5) 0.0036(5) 0.0003(5)

loop_
_atom_type_symbol
_atom_type_description
_atom_type_scat_dispersion_real
_atom_type_scat_dispersion_imag
_atom_type_scat_source
C C 0.0033 0.0016 'International Tables Vol C Tables 4.2.6.8 and 6.1.1.4'
H H 0 0 'International Tables Vol C Tables 4.2.6.8 and 6.1.1.4'
N N 0.0061 0.0033 'International Tables Vol C Tables 4.2.6.8 and 6.1.1.4'
O O 0.0106 0.006 'International Tables Vol C Tables 4.2.6.8 and 6.1.1.4'

loop_
_exptl_crystal_face_index_h
_exptl_crystal_face_index_k
_exptl_crystal_face_index_l
_exptl_crystal_face_perp_dist
1 0 0 0.033
-1 0 0 0.05
1 2 1 0.235
0 0 -1 0.069
0 0 1 0.079
-1 -1 -1 0.246

loop_
_geom_angle_atom_site_label_1
_geom_angle_atom_site_label_2
_geom_angle_atom_site_label_3
_geom_angle
_geom_angle_site_symmetry_1
_geom_angle_site_symmetry_3
_geom_angle_publ_flag
C11 C1 C2 110.38(11) . . ?
C11 C1 C4 110.87(11) . . ?
C2 C1 C4 108.69(10) . . ?
C11 C1 C3 109.60(10) . . ?
C2 C1 C3 108.76(11) . . ?
C4 C1 C3 108.49(10) . . ?
C5 C2 C1 110.71(11) . . ?
C5 C2 H2A 109.5 . . ?
C1 C2 H2A 109.5 . . ?
C5 C2 H2B 109.5 . . ?
C1 C2 H2B 109.5 . . ?
H2A C2 H2B 108.1 . . ?
C7 C3 C1 110.02(10) . . ?
C7 C3 H3A 109.7 . . ?
C1 C3 H3A 109.7 . . ?
C7 C3 H3B 109.7 . . ?
C1 C3 H3B 109.7 . . ?
H3A C3 H3B 108.2 . . ?
C9 C4 C1 110.08(11) . . ?
C9 C4 H4A 109.6 . . ?
C1 C4 H4A 109.6 . . ?
C9 C4 H4B 109.6 . . ?
C1 C4 H4B 109.6 . . ?
H4A C4 H4B 108.2 . . ?
C2 C5 C6 109.45(11) . . ?
C2 C5 C10 109.22(11) . . ?
C6 C5 C10 109.65(12) . . ?
C2 C5 H5 109.5 . . ?
C6 C5 H5 109.5 . . ?
C10 C5 H5 109.5 . . ?
C7 C6 C5 109.55(12) . . ?
C7 C6 H6A 109.8 . . ?
C5 C6 H6A 109.8 . . ?
C7 C6 H6B 109.8 . . ?
C5 C6 H6B 109.8 . . ?
H6A C6 H6B 108.2 . . ?
C6 C7 C8 109.35(11) . . ?
C6 C7 C3 109.75(12) . . ?
C8 C7 C3 109.24(11) . . ?
C6 C7 H7 109.5 . . ?
C8 C7 H7 109.5 . . ?
C3 C7 H7 109.5 . . ?
C7 C8 C9 109.69(11) . . ?
C7 C8 H8A 109.7 . . ?
C9 C8 H8A 109.7 . . ?
C7 C8 H8B 109.7 . . ?
C9 C8 H8B 109.7 . . ?
H8A C8 H8B 108.2 . . ?
C4 C9 C10 110.22(11) . . ?
C4 C9 C8 109.11(11) . . ?
C10 C9 C8 109.17(12) . . ?
C4 C9 H9 109.4 . . ?
C10 C9 H9 109.4 . . ?
C8 C9 H9 109.4 . . ?
C9 C10 C5 109.28(10) . . ?
C9 C10 H10A 109.8 . . ?
C5 C10 H10A 109.8 . . ?
C9 C10 H10B 109.8 . . ?
C5 C10 H10B 109.8 . . ?
H10A C10 H10B 108.3 . . ?
O2 C11 O1 122.99(13) . . ?
O2 C11 C1 118.81(12) . . ?
O1 C11 C1 118.19(12) . . ?
N1 C12 C18 108.18(11) . . ?
N1 C12 C13 109.66(11) . . ?
C18 C12 C13 116.22(12) . . ?
N1 C12 H12 107.5 . . ?
C18 C12 H12 107.5 . . ?
C13 C12 H12 107.5 . . ?
C14 C13 C12 117.01(13) . . ?
C14 C13 H13A 108 . . ?
C12 C13 H13A 108 . . ?
C14 C13 H13B 108 . . ?
C12 C13 H13B 108 . . ?
H13A C13 H13B 107.3 . . ?
C13 C14 C15 113.24(13) . . ?
C13 C14 H14A 108.9 . . ?
C15 C14 H14A 108.9 . . ?
C13 C14 H14B 108.9 . . ?
C15 C14 H14B 108.9 . . ?
H14A C14 H14B 107.7 . . ?
C16 C15 C14 115.37(12) . . ?
C16 C15 H15A 108.4 . . ?
C14 C15 H15A 108.4 . . ?
C16 C15 H15B 108.4 . . ?
C14 C15 H15B 108.4 . . ?
H15A C15 H15B 107.5 . . ?
C15 C16 C17 115.91(14) . . ?
C15 C16 H16A 108.3 . . ?
C17 C16 H16A 108.3 . . ?
C15 C16 H16B 108.3 . . ?
C17 C16 H16B 108.3 . . ?
H16A C16 H16B 107.4 . . ?
C16 C17 C18 113.32(13) . . ?
C16 C17 H17A 108.9 . . ?
C18 C17 H17A 108.9 . . ?
C16 C17 H17B 108.9 . . ?
C18 C17 H17B 108.9 . . ?
H17A C17 H17B 107.7 . . ?
C12 C18 C17 114.04(12) . . ?
C12 C18 H18A 108.7 . . ?
C17 C18 H18A 108.7 . . ?
C12 C18 H18B 108.7 . . ?
C17 C18 H18B 108.7 . . ?
H18A C18 H18B 107.6 . . ?
C12 N1 H1A 109.5 . . ?
C12 N1 H1B 109.5 . . ?
H1A N1 H1B 109.5 . . ?
C12 N1 H1C 109.5 . . ?
H1A N1 H1C 109.5 . . ?
H1B N1 H1C 109.5 . . ?

loop_
_geom_bond_atom_site_label_1
_geom_bond_atom_site_label_2
_geom_bond_distance
_geom_bond_site_symmetry_2
_geom_bond_publ_flag
C1 C11 1.5297(19) . ?
C1 C2 1.5324(17) . ?
C1 C4 1.5426(17) . ?
C1 C3 1.5444(18) . ?
C2 C5 1.5307(19) . ?
C2 H2A 0.99 . ?
C2 H2B 0.99 . ?
C3 C7 1.534(2) . ?
C3 H3A 0.99 . ?
C3 H3B 0.99 . ?
C4 C9 1.5299(19) . ?
C4 H4A 0.99 . ?
C4 H4B 0.99 . ?
C5 C6 1.5318(19) . ?
C5 C10 1.5322(19) . ?
C5 H5 1 . ?
C6 C7 1.5253(19) . ?
C6 H6A 0.99 . ?
C6 H6B 0.99 . ?
C7 C8 1.534(2) . ?
C7 H7 1 . ?
C8 C9 1.535(2) . ?
C8 H8A 0.99 . ?
C8 H8B 0.99 . ?
C9 C10 1.5299(19) . ?
C9 H9 1 . ?
C10 H10A 0.99 . ?
C10 H10B 0.99 . ?
C11 O2 1.2507(16) . ?
C11 O1 1.2703(16) . ?
C12 N1 1.5027(16) . ?
C12 C18 1.524(2) . ?
C12 C13 1.5269(19) . ?
C12 H12 1 . ?
C13 C14 1.526(2) . ?
C13 H13A 0.99 . ?
C13 H13B 0.99 . ?
C14 C15 1.528(2) . ?
C14 H14A 0.99 . ?
C14 H14B 0.99 . ?
C15 C16 1.516(2) . ?
C15 H15A 0.99 . ?
C15 H15B 0.99 . ?
C16 C17 1.527(2) . ?
C16 H16A 0.99 . ?
C16 H16B 0.99 . ?
C17 C18 1.5351(19) . ?
C17 H17A 0.99 . ?
C17 H17B 0.99 . ?
C18 H18A 0.99 . ?
C18 H18B 0.99 . ?
N1 H1A 0.91 . ?
N1 H1B 0.91 . ?
N1 H1C 0.91 . ?

loop_
_geom_hbond_atom_site_label_D
_geom_hbond_atom_site_label_H
_geom_hbond_atom_site_label_A
_geom_hbond_distance_DH
_geom_hbond_distance_HA
_geom_hbond_distance_DA
_geom_hbond_angle_DHA
_geom_hbond_site_symmetry_A
N1 H1A O1 0.91 1.89 2.768(2) 161 .
N1 H1B O2 0.91 1.81 2.719(1) 175 1_565
N1 H1C O1 0.91 1.93 2.830(2) 170 7_656

loop_
_geom_torsion_atom_site_label_1
_geom_torsion_atom_site_label_2
_geom_torsion_atom_site_label_3
_geom_torsion_atom_site_label_4
_geom_torsion
_geom_torsion_site_symmetry_1
_geom_torsion_site_symmetry_2
_geom_torsion_site_symmetry_3
_geom_torsion_site_symmetry_4
_geom_torsion_publ_flag
C11 C1 C2 C5 -179.00(10) . . . . ?
C4 C1 C2 C5 59.21(14) . . . . ?
C3 C1 C2 C5 -58.74(13) . . . . ?
C11 C1 C3 C7 179.29(11) . . . . ?
C2 C1 C3 C7 58.54(14) . . . . ?
C4 C1 C3 C7 -59.53(14) . . . . ?
C11 C1 C4 C9 -179.75(10) . . . . ?
C2 C1 C4 C9 -58.26(14) . . . . ?
C3 C1 C4 C9 59.85(13) . . . . ?
C1 C2 C5 C6 59.66(14) . . . . ?
C1 C2 C5 C10 -60.39(14) . . . . ?
C2 C5 C6 C7 -59.67(14) . . . . ?
C10 C5 C6 C7 60.11(14) . . . . ?
C5 C6 C7 C8 -59.74(15) . . . . ?
C5 C6 C7 C3 60.07(14) . . . . ?
C1 C3 C7 C6 -59.83(14) . . . . ?
C1 C3 C7 C8 60.05(14) . . . . ?
C6 C7 C8 C9 59.97(15) . . . . ?
C3 C7 C8 C9 -60.15(14) . . . . ?
C1 C4 C9 C10 59.34(14) . . . . ?
C1 C4 C9 C8 -60.53(14) . . . . ?
C7 C8 C9 C4 60.36(15) . . . . ?
C7 C8 C9 C10 -60.15(14) . . . . ?
C4 C9 C10 C5 -59.73(15) . . . . ?
C8 C9 C10 C5 60.10(15) . . . . ?
C2 C5 C10 C9 59.68(15) . . . . ?
C6 C5 C10 C9 -60.25(15) . . . . ?
C2 C1 C11 O2 1.44(16) . . . . ?
C4 C1 C11 O2 121.93(13) . . . . ?
C3 C1 C11 O2 -118.33(13) . . . . ?
C2 C1 C11 O1 -178.30(11) . . . . ?
C4 C1 C11 O1 -57.81(15) . . . . ?
C3 C1 C11 O1 61.93(15) . . . . ?
N1 C12 C13 C14 89.62(15) . . . . ?
C18 C12 C13 C14 -33.42(17) . . . . ?
C12 C13 C14 C15 84.87(16) . . . . ?
C13 C14 C15 C16 -71.86(18) . . . . ?
C14 C15 C16 C17 53.98(19) . . . . ?
C15 C16 C17 C18 -70.82(18) . . . . ?
N1 C12 C18 C17 -167.68(12) . . . . ?
C13 C12 C18 C17 -43.87(18) . . . . ?
C16 C17 C18 C12 88.35(17) . . . . ?
